data_2222072
loop_
_publ_author_name
'Guo, Min'

_publ_section_title
;
 4,5-Bis(1<i>H</i>-tetrazol-5-yl)-1<i>H</i>-imidazole monohydrate
;
_journal_coeditor_code IM2114
_journal_issue 6
_journal_name_full 'Acta Crystallographica Section E'
_journal_page_first o1403
_journal_paper_doi 10.1107/S1600536809017899
_journal_volume 65
_journal_year 2009
_chemical_formula_iupac 'C5 H4 N10, H2 O'
_chemical_formula_moiety 'C5 H4 N10, H2 O'
_chemical_formula_sum 'C5 H6 N10 O'
_chemical_formula_weight 222.20
_chemical_name_systematic
;
4,5-Bis(1<i>H</i>-tetrazol-5-yl)-1<i>H</i>-imidazole monohydrate
;
_space_group_IT_number 14
_symmetry_cell_setting monoclinic
_symmetry_space_group_name_Hall '-P 2ybc'
_symmetry_space_group_name_H-M 'P 1 21/c 1'
_atom_sites_solution_hydrogens geom
_atom_sites_solution_primary direct
_atom_sites_solution_secondary difmap
_audit_creation_method SHELXL-97
_cell_angle_alpha 90.00
_cell_angle_beta 119.13(2)
_cell_angle_gamma 90.00
_cell_formula_units_Z 4
_cell_length_a 15.607(3)
_cell_length_b 3.6706(7)
_cell_length_c 18.127(7)
_cell_measurement_reflns_used 2076
_cell_measurement_temperature 294(2)
_cell_measurement_theta_max 27.54
_cell_measurement_theta_min 1.97
_cell_volume 907.1(5)
_computing_cell_refinement 'CrystalClear (Rigaku, 2005)'
_computing_data_collection 'CrystalClear (Rigaku, 2005)'
_computing_data_reduction 'CrystalClear (Rigaku, 2005)'
_computing_molecular_graphics 'SHELXTL (Sheldrick, 2008)'
_computing_publication_material 'SHELXTL (Sheldrick, 2008)'
_computing_structure_refinement 'SHELXL97 (Sheldrick, 2008)'
_computing_structure_solution 'SHELXS97 (Sheldrick, 2008)'
_diffrn_ambient_temperature 294(2)
_diffrn_detector_area_resol_mean 13.6612
_diffrn_measured_fraction_theta_full 0.997
_diffrn_measured_fraction_theta_max 0.997
_diffrn_measurement_device_type 'Rigaku SCXmini'
_diffrn_measurement_method \w
_diffrn_radiation_monochromator graphite
_diffrn_radiation_source 'fine-focus sealed tube'
_diffrn_radiation_type MoK\a
_diffrn_radiation_wavelength 0.71073
_diffrn_reflns_av_R_equivalents 0.0605
_diffrn_reflns_av_sigmaI/netI 0.0462
_diffrn_reflns_limit_h_max 19
_diffrn_reflns_limit_h_min -19
_diffrn_reflns_limit_k_max 4
_diffrn_reflns_limit_k_min -4
_diffrn_reflns_limit_l_max 22
_diffrn_reflns_limit_l_min -22
_diffrn_reflns_number 7767
_diffrn_reflns_theta_full 25.99
_diffrn_reflns_theta_max 25.99
_diffrn_reflns_theta_min 3.55
_diffrn_standards_number 0
_exptl_absorpt_coefficient_mu 0.128
_exptl_absorpt_correction_T_max 0.990
_exptl_absorpt_correction_T_min 0.892
_exptl_absorpt_correction_type multi-scan
_exptl_absorpt_process_details '(CrystalClear; Rigaku, 2005)'
_exptl_crystal_colour Colorless
_exptl_crystal_density_diffrn 1.627
_exptl_crystal_density_method 'not measured'
_exptl_crystal_description Block
_exptl_crystal_F_000 456
_exptl_crystal_size_max 0.0800
_exptl_crystal_size_mid 0.0800
_exptl_crystal_size_min 0.0300
_refine_diff_density_max 0.599
_refine_diff_density_min -0.559
_refine_ls_extinction_method none
_refine_ls_goodness_of_fit_ref 1.059
_refine_ls_hydrogen_treatment mixed
_refine_ls_matrix_type full
_refine_ls_number_parameters 153
_refine_ls_number_reflns 1785
_refine_ls_number_restraints 0
_refine_ls_restrained_S_all 1.063
_refine_ls_R_factor_all 0.0937
_refine_ls_R_factor_gt 0.0710
_refine_ls_shift/su_max 0.000
_refine_ls_shift/su_mean 0.000
_refine_ls_structure_factor_coef Fsqd
_refine_ls_weighting_details 'calc w=1/[\s^2^(Fo^2^)+(0.0998P)^2^+1.6707P] where P=(Fo^2^+2Fc^2^)/3'
_refine_ls_weighting_scheme calc
_refine_ls_wR_factor_gt 0.1864
_refine_ls_wR_factor_ref 0.2006
_reflns_number_gt 1362
_reflns_number_total 1785
_reflns_threshold_expression I>2\s(I)
_cod_data_source_file im2114.cif
_cod_data_source_block I
_cod_depositor_comments
;
The following automatic conversions were performed:
'_exptl_absorpt_correction_type' value 'Multi-scan' changed to
'multi-scan' according to
'/home/saulius/struct/CIF-dictionaries/cif_core.dic' dictionary named
'cif_core.dic' version 2.4.1 from 2010-06-29.

Automatic conversion script
Id: cif_fix_enum 1527 2010-12-29 10:47:43Z saulius 

The following automatic conversions were performed:

'_exptl_absorpt_correction_type' value 'Multi-scan' changed to
'multi-scan' according to
/home/saulius/struct/CIF-dictionaries/cif_core.dic dictionary named
'cif_core.dic' version 2.4.1 from 2010-06-29.

Automatic conversion script
Id: cif_fix_values 1715 2011-07-08 13:25:40Z adriana 
;
_cod_original_sg_symbol_H-M 'P 21/c'
_cod_database_code 2222072
_cod_database_fobs_code 2222072

loop_
_symmetry_equiv_pos_as_xyz
'x, y, z'
'-x, y+1/2, -z+1/2'
'-x, -y, -z'
'x, -y-1/2, z-1/2'

loop_
_atom_site_type_symbol
_atom_site_label
_atom_site_fract_x
_atom_site_fract_y
_atom_site_fract_z
_atom_site_U_iso_or_equiv
_atom_site_adp_type
_atom_site_calc_flag
_atom_site_refinement_flags
_atom_site_occupancy
_atom_site_disorder_assembly
_atom_site_disorder_group
O O1W 0.6668(2) 1.0057(9) 0.61964(19) 0.0429(8) Uani d D 1 . .
N N5 0.4974(2) 0.4374(9) 0.67749(19) 0.0313(8) Uani d . 1 . .
N N6 0.40302(19) 0.3471(9) 0.64859(17) 0.0260(7) Uani d . 1 . .
H H6A 0.3794 0.2519 0.6783 0.031 Uiso calc R 1 . .
N N9 0.2305(2) -0.0391(9) 0.73314(18) 0.0305(7) Uani d . 1 . .
N N10 0.2612(2) 0.0904(9) 0.68015(18) 0.0267(7) Uani d . 1 . .
N N1 0.0913(2) 0.2414(9) 0.45237(17) 0.0270(7) Uani d . 1 . .
N N7 0.1017(2) 0.0035(9) 0.61097(18) 0.0302(8) Uani d . 1 . .
H H7A 0.0420 -0.0063 0.5709 0.036 Uiso calc R 1 . .
N N8 0.1358(2) -0.0896(10) 0.69193(19) 0.0337(8) Uani d . 1 . .
N N4 0.5023(2) 0.5693(9) 0.61343(19) 0.0294(7) Uani d . 1 . .
N N2 0.2075(2) 0.4482(8) 0.42653(17) 0.0263(7) Uani d . 1 . .
H H2A 0.2371 0.5317 0.4006 0.032 Uiso calc R 1 . .
N N3 0.4130(2) 0.5680(8) 0.54265(17) 0.0267(7) Uani d . 1 . .
C C1 0.1142(3) 0.3667(11) 0.3940(2) 0.0314(9) Uani d . 1 . .
H H1A 0.0688 0.3924 0.3371 0.038 Uiso calc R 1 . .
C C5 0.3516(2) 0.4283(9) 0.5666(2) 0.0201(7) Uani d . 1 . .
C C4 0.1794(2) 0.1138(9) 0.6055(2) 0.0212(7) Uani d . 1 . .
C C2 0.2476(2) 0.3706(9) 0.5112(2) 0.0209(7) Uani d . 1 . .
C C3 0.1767(2) 0.2407(9) 0.5288(2) 0.0211(7) Uani d . 1 . .
H H1W 0.698(3) 1.123(14) 0.670(2) 0.067(16) Uiso d D 1 . .
H H2W 0.635(3) 1.117(14) 0.568(2) 0.069(17) Uiso d D 1 . .

loop_
_atom_site_aniso_label
_atom_site_aniso_U_11
_atom_site_aniso_U_22
_atom_site_aniso_U_33
_atom_site_aniso_U_12
_atom_site_aniso_U_13
_atom_site_aniso_U_23
O1W 0.0462(18) 0.0463(18) 0.0335(17) -0.0038(14) 0.0172(15) 0.0008(14)
N5 0.0211(15) 0.044(2) 0.0262(16) -0.0073(13) 0.0094(13) -0.0022(14)
N6 0.0198(14) 0.0368(17) 0.0210(14) -0.0051(13) 0.0095(12) 0.0011(12)
N9 0.0284(16) 0.0370(18) 0.0242(15) -0.0031(13) 0.0114(13) 0.0054(13)
N10 0.0215(14) 0.0366(17) 0.0201(14) -0.0032(13) 0.0088(12) 0.0036(13)
N1 0.0198(14) 0.0370(18) 0.0192(14) -0.0032(13) 0.0055(12) 0.0010(13)
N7 0.0207(15) 0.0437(19) 0.0223(15) -0.0063(13) 0.0074(12) 0.0039(13)
N8 0.0302(17) 0.046(2) 0.0254(16) -0.0057(15) 0.0142(14) 0.0056(14)
N4 0.0236(15) 0.0361(18) 0.0273(16) -0.0066(13) 0.0114(13) -0.0014(13)
N2 0.0244(15) 0.0352(17) 0.0211(15) -0.0028(13) 0.0125(13) 0.0034(13)
N3 0.0209(14) 0.0338(17) 0.0238(15) -0.0041(13) 0.0097(13) 0.0004(13)
C1 0.0250(18) 0.045(2) 0.0185(17) -0.0020(16) 0.0058(15) 0.0032(15)
C5 0.0208(16) 0.0219(16) 0.0199(16) -0.0018(13) 0.0117(14) -0.0015(13)
C4 0.0199(16) 0.0236(17) 0.0192(16) -0.0014(14) 0.0087(13) 0.0008(13)
C2 0.0206(16) 0.0222(17) 0.0177(16) -0.0023(13) 0.0076(13) -0.0028(13)
C3 0.0168(15) 0.0263(18) 0.0193(16) 0.0016(13) 0.0081(13) 0.0003(14)

loop_
_atom_type_symbol
_atom_type_description
_atom_type_scat_dispersion_real
_atom_type_scat_dispersion_imag
_atom_type_scat_source
C C 0.0033 0.0016 'International Tables Vol C Tables 4.2.6.8 and 6.1.1.4'
H H 0.0000 0.0000 'International Tables Vol C Tables 4.2.6.8 and 6.1.1.4'
N N 0.0061 0.0033 'International Tables Vol C Tables 4.2.6.8 and 6.1.1.4'
O O 0.0106 0.0060 'International Tables Vol C Tables 4.2.6.8 and 6.1.1.4'

loop_
_geom_angle_atom_site_label_1
_geom_angle_atom_site_label_2
_geom_angle_atom_site_label_3
_geom_angle_site_symmetry_1
_geom_angle_site_symmetry_3
_geom_angle
_geom_angle_publ_flag
H1W O1W H2W . . 125(5) ?
N4 N5 N6 . . 105.9(3) ?
C5 N6 N5 . . 109.3(3) ?
C5 N6 H6A . . 125.4 ?
N5 N6 H6A . . 125.4 ?
N8 N9 N10 . . 109.7(3) ?
C4 N10 N9 . . 104.4(3) ?
C1 N1 C3 . . 107.0(3) ?
C4 N7 N8 . . 105.6(3) ?
C4 N7 H7A . . 127.2 ?
N8 N7 H7A . . 127.2 ?
N9 N8 N7 . . 109.1(3) ?
N5 N4 N3 . . 111.4(3) ?
C1 N2 C2 . . 104.8(3) ?
C1 N2 H2A . . 127.6 ?
C2 N2 H2A . . 127.6 ?
C5 N3 N4 . . 105.3(3) ?
N2 C1 N1 . . 112.6(3) ?
N2 C1 H1A . . 123.7 ?
N1 C1 H1A . . 123.7 ?
N3 C5 N6 . . 108.1(3) ?
N3 C5 C2 . . 124.8(3) ?
N6 C5 C2 . . 127.1(3) ?
N7 C4 N10 . . 111.2(3) ?
N7 C4 C3 . . 124.7(3) ?
N10 C4 C3 . . 124.1(3) ?
N2 C2 C3 . . 110.5(3) ?
N2 C2 C5 . . 119.4(3) ?
C3 C2 C5 . . 130.1(3) ?
C2 C3 N1 . . 105.0(3) ?
C2 C3 C4 . . 133.1(3) ?
N1 C3 C4 . . 121.9(3) ?

loop_
_geom_bond_atom_site_label_1
_geom_bond_atom_site_label_2
_geom_bond_site_symmetry_2
_geom_bond_distance
_geom_bond_publ_flag
O1W H1W . 0.91(2) ?
O1W H2W . 0.91(2) ?
N5 N4 . 1.294(4) ?
N5 N6 . 1.343(4) ?
N6 C5 . 1.335(4) ?
N6 H6A . 0.8600 ?
N9 N8 . 1.303(4) ?
N9 N10 . 1.352(4) ?
N10 C4 . 1.336(4) ?
N1 C1 . 1.351(5) ?
N1 C3 . 1.378(4) ?
N7 C4 . 1.327(4) ?
N7 N8 . 1.339(4) ?
N7 H7A . 0.8600 ?
N4 N3 . 1.359(4) ?
N2 C1 . 1.313(4) ?
N2 C2 . 1.375(4) ?
N2 H2A . 0.8600 ?
N3 C5 . 1.332(4) ?
C1 H1A . 0.9300 ?
C5 C2 . 1.450(4) ?
C4 C3 . 1.446(4) ?
C2 C3 . 1.378(5) ?

loop_
_geom_hbond_atom_site_label_D
_geom_hbond_atom_site_label_H
_geom_hbond_atom_site_label_A
_geom_hbond_site_symmetry_A
_geom_hbond_distance_DH
_geom_hbond_distance_HA
_geom_hbond_distance_DA
_geom_hbond_angle_DHA
O1W H2W N3 3_676 0.91(2) 2.12(2) 3.014(4) 169(5)
N2 H2A O1W 3_676 0.86 2.41 3.188(4) 151.0
O1W H1W N9 2_666 0.91(2) 1.99(2) 2.884(4) 169(5)
N7 H7A N1 3_556 0.86 2.10 2.799(4) 138.5
N6 H6A N10 . 0.86 1.95 2.711(4) 146.1

loop_
_geom_torsion_atom_site_label_1
_geom_torsion_atom_site_label_2
_geom_torsion_atom_site_label_3
_geom_torsion_atom_site_label_4
_geom_torsion_site_symmetry_1
_geom_torsion_site_symmetry_2
_geom_torsion_site_symmetry_3
_geom_torsion_site_symmetry_4
_geom_torsion
_geom_torsion_publ_flag
N4 N5 N6 C5 . . . . -0.3(4) ?
N8 N9 N10 C4 . . . . 0.1(4) ?
N10 N9 N8 N7 . . . . 0.2(4) ?
C4 N7 N8 N9 . . . . -0.4(4) ?
N6 N5 N4 N3 . . . . 0.0(4) ?
N5 N4 N3 C5 . . . . 0.3(4) ?
C2 N2 C1 N1 . . . . 0.1(4) ?
C3 N1 C1 N2 . . . . -0.2(5) ?
N4 N3 C5 N6 . . . . -0.5(4) ?
N4 N3 C5 C2 . . . . -179.2(3) ?
N5 N6 C5 N3 . . . . 0.5(4) ?
N5 N6 C5 C2 . . . . 179.2(3) ?
N8 N7 C4 N10 . . . . 0.5(4) ?
N8 N7 C4 C3 . . . . -179.9(3) ?
N9 N10 C4 N7 . . . . -0.3(4) ?
N9 N10 C4 C3 . . . . -179.9(3) ?
C1 N2 C2 C3 . . . . 0.1(4) ?
C1 N2 C2 C5 . . . . 179.6(3) ?
N3 C5 C2 N2 . . . . 2.9(5) ?
N6 C5 C2 N2 . . . . -175.6(3) ?
N3 C5 C2 C3 . . . . -177.6(4) ?
N6 C5 C2 C3 . . . . 3.8(6) ?
N2 C2 C3 N1 . . . . -0.2(4) ?
C5 C2 C3 N1 . . . . -179.6(3) ?
N2 C2 C3 C4 . . . . 178.4(3) ?
C5 C2 C3 C4 . . . . -1.1(6) ?
C1 N1 C3 C2 . . . . 0.2(4) ?
C1 N1 C3 C4 . . . . -178.6(3) ?
N7 C4 C3 C2 . . . . 178.5(4) ?
N10 C4 C3 C2 . . . . -1.9(6) ?
N7 C4 C3 N1 . . . . -3.1(5) ?
N10 C4 C3 N1 . . . . 176.4(3) ?

loop_
_cod_related_entry_id
_cod_related_entry_database
_cod_related_entry_code
1 ChemSpider 30655791
